data_4118229
loop_
_publ_author_name
'Julia Kozhukh'
'Stephen J. Lippard'

_publ_contact_author_address
;Department of Chemisry
Massachusetts Institute of Technology
Cambridge, MA 02139
;
_publ_contact_author_email lippard@mit.edu
_publ_contact_author_name 'Stephen J. Lippard'
_publ_contact_author_phone 617-253-1892
_publ_section_title
;
 Influence of Tetraazamacrocyclic Ligands on the Nitric Oxide Reactivity
 of their Cobalt(II) Complexes
;
_journal_name_full 'Journal of the American Chemical Society'
_journal_page_first 11120
_journal_page_last 11123
_journal_paper_doi 10.1021/ja305011g
_journal_volume 134
_journal_year 2012
_chemical_formula_sum 'C24 H30 Co N5 O'
_chemical_formula_weight 463.46
_chemical_name_systematic
; 
 ? 
;
_space_group_IT_number 2
_symmetry_cell_setting triclinic
_symmetry_space_group_name_Hall '-P 1'
_symmetry_space_group_name_H-M 'P -1'
_atom_sites_solution_hydrogens geom
_atom_sites_solution_primary direct
_atom_sites_solution_secondary difmap
_audit_creation_method SHELXL-97
_cell_angle_alpha 66.923(3)
_cell_angle_beta 69.839(3)
_cell_angle_gamma 74.740(4)
_cell_formula_units_Z 2
_cell_length_a 9.846(2)
_cell_length_b 11.129(2)
_cell_length_c 11.284(2)
_cell_measurement_reflns_used 7126
_cell_measurement_temperature 100(2)
_cell_measurement_theta_max 29.88
_cell_measurement_theta_min 2.23
_cell_volume 1056.0(3)
_computing_cell_refinement 'Bruker SAINT'
_computing_data_collection 'Bruker APEX2'
_computing_data_reduction 'Bruker SAINT'
_computing_molecular_graphics 'Bruker SHELXTL'
_computing_publication_material 'Bruker SHELXTL'
_computing_structure_refinement 'SHELXL-97 (Sheldrick, 2008)'
_computing_structure_solution 'SHELXS-97 (Sheldrick, 2008)'
_diffrn_ambient_temperature 100(2)
_diffrn_measured_fraction_theta_full 0.991
_diffrn_measured_fraction_theta_max 0.991
_diffrn_measurement_device_type 'Bruker APEX-II CCD'
_diffrn_measurement_method '\f and \w scans'
_diffrn_radiation_monochromator graphite
_diffrn_radiation_source 'fine-focus sealed tube'
_diffrn_radiation_type MoK\a
_diffrn_radiation_wavelength 0.71073
_diffrn_reflns_av_R_equivalents 0.0415
_diffrn_reflns_av_sigmaI/netI 0.0436
_diffrn_reflns_limit_h_max 13
_diffrn_reflns_limit_h_min -13
_diffrn_reflns_limit_k_max 14
_diffrn_reflns_limit_k_min -14
_diffrn_reflns_limit_l_max 15
_diffrn_reflns_limit_l_min -15
_diffrn_reflns_number 18379
_diffrn_reflns_theta_full 28.28
_diffrn_reflns_theta_max 28.28
_diffrn_reflns_theta_min 2.01
_exptl_absorpt_coefficient_mu 0.840
_exptl_absorpt_correction_T_max 0.9513
_exptl_absorpt_correction_T_min 0.7299
_exptl_absorpt_correction_type multi-scan
_exptl_absorpt_process_details 'Blessing, 1995'
_exptl_crystal_colour brown
_exptl_crystal_density_diffrn 1.458
_exptl_crystal_description block
_exptl_crystal_F_000 488
_exptl_crystal_size_max 0.40
_exptl_crystal_size_mid 0.10
_exptl_crystal_size_min 0.06
_refine_diff_density_max 0.432
_refine_diff_density_min -0.557
_refine_diff_density_rms 0.067
_refine_ls_extinction_method none
_refine_ls_goodness_of_fit_ref 1.035
_refine_ls_hydrogen_treatment constr
_refine_ls_matrix_type full
_refine_ls_number_parameters 280
_refine_ls_number_reflns 5195
_refine_ls_number_restraints 0
_refine_ls_restrained_S_all 1.035
_refine_ls_R_factor_all 0.0468
_refine_ls_R_factor_gt 0.0360
_refine_ls_shift/su_max 0.001
_refine_ls_shift/su_mean 0.000
_refine_ls_structure_factor_coef Fsqd
_refine_ls_weighting_details 'calc w=1/[\s^2^(Fo^2^)+(0.0253P)^2^+0.8176P] where P=(Fo^2^+2Fc^2^)/3'
_refine_ls_weighting_scheme calc
_refine_ls_wR_factor_gt 0.0758
_refine_ls_wR_factor_ref 0.0806
_reflns_number_gt 4436
_reflns_number_total 5195
_reflns_threshold_expression >2sigma(I)
_cod_data_source_file ja305011g_si_002_1.cif
_cod_data_source_block jk56_0m
_cod_original_cell_volume 1056.0(4)
_cod_database_code 4118229

loop_
_symmetry_equiv_pos_as_xyz
'x, y, z'
'-x, -y, -z'

loop_
_atom_site_label
_atom_site_type_symbol
_atom_site_fract_x
_atom_site_fract_y
_atom_site_fract_z
_atom_site_U_iso_or_equiv
_atom_site_adp_type
_atom_site_occupancy
_atom_site_symmetry_multiplicity
_atom_site_calc_flag
_atom_site_refinement_flags
Co1 Co 0.85080(3) 0.76743(2) 0.53046(2) 0.01287(7) Uani 1 1 d .
N4 N 0.86931(17) 0.89671(14) 0.35507(15) 0.0144(3) Uani 1 1 d .
N2 N 0.82021(17) 0.64355(14) 0.70856(15) 0.0145(3) Uani 1 1 d .
N1 N 0.83107(17) 0.61493(14) 0.49632(15) 0.0139(3) Uani 1 1 d .
N3 N 0.70580(16) 0.90758(14) 0.57557(15) 0.0139(3) Uani 1 1 d .
N5 N 1.02608(18) 0.78770(15) 0.52741(16) 0.0180(3) Uani 1 1 d .
O1 O 1.10712(16) 0.85929(14) 0.44413(14) 0.0260(3) Uani 1 1 d .
C6 C 0.6929(2) 0.46101(18) 0.86365(18) 0.0190(4) Uani 1 1 d .
H6 H 0.7017 0.4851 0.9323 0.023 Uiso 1 1 calc R
C13 C 0.6977(2) 1.02341(17) 0.47754(18) 0.0145(4) Uani 1 1 d .
C1 C 0.75844(19) 0.52778(17) 0.60625(17) 0.0141(4) Uani 1 1 d .
C2 C 0.7006(2) 0.42696(17) 0.60118(18) 0.0169(4) Uani 1 1 d .
H2 H 0.7142 0.4284 0.5131 0.020 Uiso 1 1 calc R
C9 C 0.7900(2) 0.72609(18) 0.90198(18) 0.0198(4) Uani 1 1 d .
H9A H 0.8356 0.7022 0.9754 0.024 Uiso 1 1 calc R
H9B H 0.6907 0.7007 0.9429 0.024 Uiso 1 1 calc R
C7 C 0.7528(2) 0.54462(17) 0.73162(18) 0.0146(4) Uani 1 1 d .
C8 C 0.8797(2) 0.64484(18) 0.81068(18) 0.0178(4) Uani 1 1 d .
H8A H 0.9755 0.6768 0.7642 0.021 Uiso 1 1 calc R
H8B H 0.8991 0.5523 0.8687 0.021 Uiso 1 1 calc R
C14 C 0.5951(2) 1.13512(18) 0.49573(19) 0.0183(4) Uani 1 1 d .
H14 H 0.5260 1.1182 0.5813 0.022 Uiso 1 1 calc R
C12 C 0.5976(2) 0.88883(18) 0.70677(18) 0.0156(4) Uani 1 1 d .
H12A H 0.5923 0.7933 0.7525 0.019 Uiso 1 1 calc R
H12B H 0.5004 0.9332 0.6928 0.019 Uiso 1 1 calc R
C11 C 0.6310(2) 0.94196(18) 0.79792(19) 0.0199(4) Uani 1 1 d .
H11A H 0.6331 1.0381 0.7534 0.024 Uiso 1 1 calc R
H11B H 0.5506 0.9294 0.8817 0.024 Uiso 1 1 calc R
C10 C 0.7749(2) 0.87716(19) 0.83337(19) 0.0208(4) Uani 1 1 d .
H10A H 0.7863 0.9170 0.8933 0.025 Uiso 1 1 calc R
H10B H 0.8560 0.8977 0.7503 0.025 Uiso 1 1 calc R
C3 C 0.6275(2) 0.32624(18) 0.70139(19) 0.0195(4) Uani 1 1 d .
H3 H 0.5959 0.2735 0.6701 0.023 Uiso 1 1 calc R
C4 C 0.5930(2) 0.28958(19) 0.8396(2) 0.0232(4) Uani 1 1 d .
H4 H 0.5432 0.2152 0.8905 0.028 Uiso 1 1 calc R
C5 C 0.6246(2) 0.3519(2) 0.9101(2) 0.0233(4) Uani 1 1 d .
H5 H 0.5945 0.3132 1.0047 0.028 Uiso 1 1 calc R
C19 C 0.8010(2) 1.01833(17) 0.34832(18) 0.0148(4) Uani 1 1 d .
C23 C 0.7808(2) 0.64119(18) 0.27912(18) 0.0189(4) Uani 1 1 d .
H23A H 0.8227 0.6048 0.2046 0.023 Uiso 1 1 calc R
H23B H 0.6852 0.6099 0.3304 0.023 Uiso 1 1 calc R
C24 C 0.8824(2) 0.58431(17) 0.37108(18) 0.0159(4) Uani 1 1 d .
H24A H 0.9006 0.4871 0.3943 0.019 Uiso 1 1 calc R
H24B H 0.9773 0.6167 0.3198 0.019 Uiso 1 1 calc R
C21 C 0.8909(2) 0.85835(19) 0.14567(18) 0.0210(4) Uani 1 1 d .
H21A H 0.8632 0.9483 0.0865 0.025 Uiso 1 1 calc R
H21B H 0.9602 0.8083 0.0878 0.025 Uiso 1 1 calc R
C18 C 0.8261(2) 1.12913(18) 0.22892(19) 0.0198(4) Uani 1 1 d .
H18 H 0.8969 1.1088 0.1546 0.024 Uiso 1 1 calc R
C15 C 0.5769(2) 1.26418(19) 0.4119(2) 0.0216(4) Uani 1 1 d .
H15 H 0.4989 1.3208 0.4501 0.026 Uiso 1 1 calc R
C22 C 0.7537(2) 0.79164(18) 0.21954(18) 0.0179(4) Uani 1 1 d .
H22A H 0.6956 0.8274 0.2928 0.022 Uiso 1 1 calc R
H22B H 0.6938 0.8162 0.1565 0.022 Uiso 1 1 calc R
C20 C 0.9708(2) 0.86949(18) 0.23602(18) 0.0176(4) Uani 1 1 d .
H20A H 1.0369 0.7859 0.2638 0.021 Uiso 1 1 calc R
H20B H 1.0316 0.9411 0.1843 0.021 Uiso 1 1 calc R
C16 C 0.6537(2) 1.32491(19) 0.2811(2) 0.0249(4) Uani 1 1 d .
H16 H 0.6276 1.4175 0.2429 0.030 Uiso 1 1 calc R
C17 C 0.7660(2) 1.26123(19) 0.2013(2) 0.0224(4) Uani 1 1 d .
H17 H 0.8081 1.3172 0.1142 0.027 Uiso 1 1 calc R

loop_
_atom_site_aniso_label
_atom_site_aniso_U_11
_atom_site_aniso_U_22
_atom_site_aniso_U_33
_atom_site_aniso_U_23
_atom_site_aniso_U_13
_atom_site_aniso_U_12
Co1 0.01426(13) 0.01378(12) 0.01095(12) -0.00408(9) -0.00343(9) -0.00276(9)
N4 0.0146(8) 0.0170(7) 0.0120(7) -0.0050(6) -0.0031(6) -0.0036(6)
N2 0.0164(8) 0.0160(7) 0.0129(7) -0.0054(6) -0.0052(6) -0.0027(6)
N1 0.0140(8) 0.0161(7) 0.0124(7) -0.0051(6) -0.0048(6) -0.0015(6)
N3 0.0142(8) 0.0171(7) 0.0122(7) -0.0059(6) -0.0034(6) -0.0038(6)
N5 0.0170(8) 0.0197(8) 0.0186(8) -0.0063(6) -0.0069(7) -0.0025(6)
O1 0.0211(8) 0.0303(8) 0.0252(8) -0.0014(6) -0.0071(6) -0.0127(6)
C6 0.0258(10) 0.0206(9) 0.0131(9) -0.0059(7) -0.0065(8) -0.0054(8)
C13 0.0134(9) 0.0177(8) 0.0158(9) -0.0056(7) -0.0066(7) -0.0043(7)
C1 0.0128(9) 0.0153(8) 0.0146(9) -0.0055(6) -0.0056(7) 0.0009(6)
C2 0.0197(10) 0.0169(8) 0.0154(9) -0.0069(7) -0.0050(7) -0.0021(7)
C9 0.0267(11) 0.0223(9) 0.0131(9) -0.0052(7) -0.0070(8) -0.0071(8)
C7 0.0140(9) 0.0144(8) 0.0151(9) -0.0058(7) -0.0050(7) 0.0010(6)
C8 0.0206(10) 0.0209(9) 0.0146(9) -0.0049(7) -0.0078(7) -0.0046(7)
C14 0.0173(9) 0.0219(9) 0.0181(9) -0.0091(7) -0.0056(8) -0.0017(7)
C12 0.0148(9) 0.0186(8) 0.0140(9) -0.0069(7) -0.0014(7) -0.0044(7)
C11 0.0259(10) 0.0194(9) 0.0152(9) -0.0080(7) -0.0023(8) -0.0055(7)
C10 0.0286(11) 0.0221(9) 0.0172(9) -0.0072(7) -0.0079(8) -0.0097(8)
C3 0.0207(10) 0.0193(9) 0.0224(10) -0.0097(7) -0.0060(8) -0.0049(7)
C4 0.0256(11) 0.0210(9) 0.0220(10) -0.0042(8) -0.0025(8) -0.0117(8)
C5 0.0277(11) 0.0258(10) 0.0139(9) -0.0026(7) -0.0033(8) -0.0092(8)
C19 0.0140(9) 0.0181(8) 0.0151(9) -0.0053(7) -0.0066(7) -0.0041(7)
C23 0.0239(10) 0.0215(9) 0.0132(9) -0.0057(7) -0.0058(8) -0.0056(7)
C24 0.0175(9) 0.0173(8) 0.0130(8) -0.0066(7) -0.0025(7) -0.0025(7)
C21 0.0270(11) 0.0237(9) 0.0118(9) -0.0046(7) -0.0028(8) -0.0086(8)
C18 0.0206(10) 0.0221(9) 0.0159(9) -0.0032(7) -0.0063(8) -0.0051(7)
C15 0.0202(10) 0.0212(9) 0.0302(11) -0.0131(8) -0.0149(9) 0.0040(7)
C22 0.0187(10) 0.0220(9) 0.0148(9) -0.0069(7) -0.0064(7) -0.0021(7)
C20 0.0187(9) 0.0193(9) 0.0140(9) -0.0061(7) -0.0009(7) -0.0054(7)
C16 0.0306(12) 0.0163(9) 0.0303(11) -0.0034(8) -0.0183(9) -0.0005(8)
C17 0.0262(11) 0.0206(9) 0.0199(10) 0.0007(7) -0.0110(8) -0.0077(8)

loop_
_atom_type_symbol
_atom_type_description
_atom_type_scat_dispersion_real
_atom_type_scat_dispersion_imag
_atom_type_scat_source
C C 0.0033 0.0016 'International Tables Vol C Tables 4.2.6.8 and 6.1.1.4'
H H 0.0000 0.0000 'International Tables Vol C Tables 4.2.6.8 and 6.1.1.4'
N N 0.0061 0.0033 'International Tables Vol C Tables 4.2.6.8 and 6.1.1.4'
O O 0.0106 0.0060 'International Tables Vol C Tables 4.2.6.8 and 6.1.1.4'
Co Co 0.3494 0.9721 'International Tables Vol C Tables 4.2.6.8 and 6.1.1.4'

loop_
_geom_angle_atom_site_label_1
_geom_angle_atom_site_label_2
_geom_angle_atom_site_label_3
_geom_angle
N5 Co1 N2 92.50(7)
N5 Co1 N4 90.03(7)
N2 Co1 N4 176.48(7)
N5 Co1 N3 109.83(7)
N2 Co1 N3 96.12(6)
N4 Co1 N3 80.71(6)
N5 Co1 N1 119.70(7)
N2 Co1 N1 80.65(6)
N4 Co1 N1 100.20(6)
N3 Co1 N1 130.44(7)
C19 N4 C20 120.66(15)
C19 N4 Co1 116.75(12)
C20 N4 Co1 121.94(11)
C7 N2 C8 120.34(15)
C7 N2 Co1 115.03(12)
C8 N2 Co1 124.26(12)
C1 N1 C24 117.53(15)
C1 N1 Co1 112.69(12)
C24 N1 Co1 129.78(12)
C13 N3 C12 119.83(15)
C13 N3 Co1 116.84(12)
C12 N3 Co1 123.08(11)
O1 N5 Co1 129.48(13)
C5 C6 C7 131.93(18)
N3 C13 C14 123.09(17)
N3 C13 C19 112.25(15)
C14 C13 C19 124.56(16)
N1 C1 C2 122.83(16)
N1 C1 C7 112.89(16)
C2 C1 C7 124.20(16)
C3 C2 C1 131.70(18)
C8 C9 C10 115.49(16)
N2 C7 C6 122.14(17)
N2 C7 C1 112.09(16)
C6 C7 C1 125.63(17)
N2 C8 C9 119.03(16)
C15 C14 C13 131.80(19)
N3 C12 C11 114.09(16)
C10 C11 C12 114.39(15)
C11 C10 C9 115.07(17)
C4 C3 C2 130.88(19)
C3 C4 C5 125.82(19)
C6 C5 C4 129.78(19)
N4 C19 C18 122.98(17)
N4 C19 C13 112.12(15)
C18 C19 C13 124.90(16)
C22 C23 C24 115.79(16)
N1 C24 C23 116.76(15)
C22 C21 C20 115.31(15)
C17 C18 C19 131.68(19)
C14 C15 C16 130.69(19)
C23 C22 C21 115.57(16)
N4 C20 C21 112.22(16)
C15 C16 C17 125.29(18)
C18 C17 C16 130.25(19)

loop_
_geom_bond_atom_site_label_1
_geom_bond_atom_site_label_2
_geom_bond_distance
Co1 N5 1.7856(17)
Co1 N2 1.9129(15)
Co1 N4 1.9176(15)
Co1 N3 1.9183(15)
Co1 N1 1.9504(16)
N4 C19 1.329(2)
N4 C20 1.459(2)
N2 C7 1.327(2)
N2 C8 1.468(2)
N1 C1 1.342(2)
N1 C24 1.471(2)
N3 C13 1.334(2)
N3 C12 1.469(2)
N5 O1 1.177(2)
C6 C5 1.375(3)
C6 C7 1.425(2)
C13 C14 1.416(2)
C13 C19 1.475(3)
C1 C2 1.413(3)
C1 C7 1.479(2)
C2 C3 1.387(3)
C9 C8 1.530(3)
C9 C10 1.541(3)
C14 C15 1.381(3)
C12 C11 1.526(3)
C11 C10 1.521(3)
C3 C4 1.386(3)
C4 C5 1.388(3)
C19 C18 1.423(2)
C23 C22 1.527(3)
C23 C24 1.531(3)
C21 C22 1.529(3)
C21 C20 1.542(3)
C18 C17 1.385(3)
C15 C16 1.387(3)
C16 C17 1.391(3)
